data_4126511
loop_
_publ_author_name
'Tang, Yingying'
'Peng, Cheng'
'Guo, Wenbin'
'Wang, Jun-Feng'
'Su, Gang'
'He, Zhangzhen'

_publ_section_title
;
 The Octa-Kagom\'e Lattice Compounds Showing Quantum Critical Behaviors:
 Spin Gap Ground State versus Antiferromagnetic Ordering.
;
_journal_name_full 'Journal of the American Chemical Society'
_journal_paper_doi 10.1021/jacs.7b09246
_journal_year 2017
_chemical_formula_moiety 'Bi Cu2 O10 S Se'
_chemical_formula_sum 'Bi Cu2 O10 S Se'
_chemical_formula_weight 607.11
_chemical_name_systematic
; 
 ? 
;
_space_group_IT_number 14
_symmetry_cell_setting monoclinic
_symmetry_space_group_name_Hall '-P 2ybc'
_symmetry_space_group_name_H-M 'P 1 21/c 1'
_atom_sites_solution_hydrogens NONE
_atom_sites_solution_primary direct
_atom_sites_solution_secondary difmap
_audit_creation_method SHELXL-97
_cell_angle_alpha 90.00
_cell_angle_beta 115.242(10)
_cell_angle_gamma 90.00
_cell_formula_units_Z 4
_cell_length_a 9.467(2)
_cell_length_b 6.3083(12)
_cell_length_c 14.775(3)
_cell_measurement_reflns_used 2242
_cell_measurement_temperature 293(2)
_cell_measurement_theta_max 27.4972
_cell_measurement_theta_min 2.2109
_cell_volume 798.1(3)
_computing_cell_refinement 'CrystalClear (Rigaku Inc., 2008)'
_computing_data_collection 'CrystalClear (Rigaku Inc., 2008)'
_computing_data_reduction 'CrystalClear (Rigaku Inc., 2008)'
_computing_structure_refinement 'SHELXL-97 (Sheldrick, 1997)'
_computing_structure_solution 'SHELXS-97 (Sheldrick, 1990)'
_diffrn_ambient_temperature 293(2)
_diffrn_detector_area_resol_mean 14.6306
_diffrn_measured_fraction_theta_full 0.997
_diffrn_measured_fraction_theta_max 0.997
_diffrn_measurement_device_type CCD
_diffrn_measurement_method CCD_Profile_fitting
_diffrn_radiation_monochromator graphite
_diffrn_radiation_source 'fine-focus sealed tube'
_diffrn_radiation_type MoK\a
_diffrn_radiation_wavelength 0.71073
_diffrn_reflns_av_R_equivalents 0.0526
_diffrn_reflns_av_sigmaI/netI 0.0543
_diffrn_reflns_limit_h_max 12
_diffrn_reflns_limit_h_min -12
_diffrn_reflns_limit_k_max 8
_diffrn_reflns_limit_k_min -8
_diffrn_reflns_limit_l_max 18
_diffrn_reflns_limit_l_min -19
_diffrn_reflns_number 5887
_diffrn_reflns_theta_full 27.47
_diffrn_reflns_theta_max 27.47
_diffrn_reflns_theta_min 2.38
_exptl_absorpt_coefficient_mu 32.140
_exptl_absorpt_correction_T_max 1.0000
_exptl_absorpt_correction_T_min 0.2836
_exptl_absorpt_correction_type multi-scan
_exptl_crystal_colour Colorless
_exptl_crystal_density_diffrn 5.053
_exptl_crystal_density_method 'not measured'
_exptl_crystal_description Prism
_exptl_crystal_F_000 1084
_exptl_crystal_size_max 0.2000
_exptl_crystal_size_mid 0.2000
_exptl_crystal_size_min 0.2000
_refine_diff_density_max 3.042
_refine_diff_density_min -3.539
_refine_diff_density_rms 0.455
_refine_ls_extinction_method none
_refine_ls_goodness_of_fit_ref 1.045
_refine_ls_hydrogen_treatment NONE
_refine_ls_matrix_type full
_refine_ls_number_parameters 126
_refine_ls_number_reflns 1827
_refine_ls_number_restraints 0
_refine_ls_restrained_S_all 1.045
_refine_ls_R_factor_all 0.0381
_refine_ls_R_factor_gt 0.0351
_refine_ls_shift/su_max 0.000
_refine_ls_shift/su_mean 0.000
_refine_ls_structure_factor_coef Fsqd
_refine_ls_weighting_details 'calc w=1/[\s^2^(Fo^2^)+(0.0415P)^2^+0.0000P] where P=(Fo^2^+2Fc^2^)/3'
_refine_ls_weighting_scheme calc
_refine_ls_wR_factor_gt 0.0802
_refine_ls_wR_factor_ref 0.0810
_reflns_number_gt 1582
_reflns_number_total 1827
_reflns_threshold_expression >2sigma(I)
_cod_data_source_file ja7b09246_si_002.cif
_cod_data_source_block 2
_cod_depositor_comments
;
The following automatic conversions were performed:

'_symmetry_cell_setting' value 'MONOCLINIC' changed to 'monoclinic'
according to
/home/data/users/saulius/crontab/automatic-downloads/rss-feeds/ACS/lib/dictionaries/cif_core.dic
dictionary named 'cif_core.dic' version 2.4.2 from 2011-04-26.

'_exptl_absorpt_correction_type' value 'Multi-scan' changed to
'multi-scan' according to
/home/data/users/saulius/crontab/automatic-downloads/rss-feeds/ACS/lib/dictionaries/cif_core.dic
dictionary named 'cif_core.dic' version 2.4.2 from 2011-04-26.

Automatic conversion script
Id: cif_fix_values 4973 2017-02-22 13:04:09Z antanas 
;
_cod_original_sg_symbol_H-M P21/C
_cod_database_code 4126511

loop_
_symmetry_equiv_pos_as_xyz
'x, y, z'
'-x, y+1/2, -z+1/2'
'-x, -y, -z'
'x, -y-1/2, z-1/2'

loop_
_atom_site_label
_atom_site_type_symbol
_atom_site_fract_x
_atom_site_fract_y
_atom_site_fract_z
_atom_site_U_iso_or_equiv
_atom_site_adp_type
_atom_site_occupancy
_atom_site_symmetry_multiplicity
_atom_site_calc_flag
Bi Bi 0.64664(4) 0.10771(4) 0.14196(2) 0.00718(12) Uani 1 1 d
Se Se 0.74549(10) 0.61537(11) 0.30851(6) 0.00474(19) Uani 1 1 d
Cu1 Cu 0.99400(13) 0.38110(13) 0.23733(8) 0.0067(2) Uani 1 1 d
Cu2 Cu 0.88346(13) 0.48555(15) 0.54462(7) 0.0074(2) Uani 1 1 d
S S 0.6319(3) 0.3712(3) -0.07553(16) 0.0071(4) Uani 1 1 d
O1 O 0.8962(7) 0.1166(7) 0.1713(4) 0.0045(12) Uani 1 1 d
O2 O 0.8982(8) 0.6068(8) 0.4257(4) 0.0070(12) Uiso 1 1 d
O3 O 0.7979(8) 0.4186(8) 0.2498(4) 0.0090(13) Uani 1 1 d
O4 O 0.6691(7) -0.0808(9) 0.0230(4) 0.0105(13) Uani 1 1 d
O5 O 0.8010(7) 0.8322(9) 0.2610(4) 0.0107(13) Uani 1 1 d
O6 O 0.5940(9) 0.5851(9) -0.1159(5) 0.0149(15) Uani 1 1 d
O7 O 1.0430(8) 0.1197(9) 0.3961(5) 0.0148(14) Uani 1 1 d
O8 O 0.6248(8) 0.3641(9) 0.0236(5) 0.0148(15) Uani 1 1 d
O9 O 0.7957(8) 0.3212(11) -0.0558(5) 0.0190(15) Uani 1 1 d
O10 O 0.4743(9) -0.2161(10) 0.1443(5) 0.0230(15) Uiso 1 1 d

loop_
_atom_site_aniso_label
_atom_site_aniso_U_11
_atom_site_aniso_U_22
_atom_site_aniso_U_33
_atom_site_aniso_U_23
_atom_site_aniso_U_13
_atom_site_aniso_U_12
Bi 0.0026(2) 0.01025(18) 0.00647(18) -0.00085(11) -0.00017(14) -0.00031(12)
Se 0.0013(5) 0.0071(4) 0.0034(4) 0.0004(3) -0.0013(3) 0.0000(3)
Cu1 0.0023(6) 0.0082(5) 0.0071(5) -0.0027(4) -0.0004(4) -0.0016(4)
Cu2 0.0030(6) 0.0134(5) 0.0030(5) 0.0026(4) -0.0012(4) 0.0011(4)
S 0.0034(11) 0.0092(10) 0.0051(9) 0.0007(7) -0.0017(9) 0.0004(8)
O1 0.004(3) 0.005(3) 0.002(3) -0.0008(19) -0.001(2) 0.000(2)
O3 0.005(4) 0.012(3) 0.008(3) -0.006(2) 0.001(3) -0.001(2)
O4 0.002(4) 0.018(3) 0.011(3) -0.003(2) 0.002(3) 0.001(2)
O5 0.005(4) 0.010(3) 0.014(3) 0.005(2) 0.002(3) -0.003(3)
O6 0.019(4) 0.011(3) 0.018(4) 0.006(2) 0.011(3) 0.005(3)
O7 0.010(4) 0.022(3) 0.009(3) -0.002(2) 0.000(3) -0.001(3)
O8 0.018(4) 0.017(3) 0.009(3) 0.006(2) 0.006(3) 0.010(3)
O9 0.010(4) 0.025(3) 0.024(4) 0.007(3) 0.009(3) 0.008(3)

loop_
_atom_type_symbol
_atom_type_description
_atom_type_scat_dispersion_real
_atom_type_scat_dispersion_imag
_atom_type_scat_source
Bi Bi -4.1077 10.2566 'International Tables Vol C Tables 4.2.6.8 and 6.1.1.4'
Cu Cu 0.3201 1.2651 'International Tables Vol C Tables 4.2.6.8 and 6.1.1.4'
H H 0.0000 0.0000 'International Tables Vol C Tables 4.2.6.8 and 6.1.1.4'
O O 0.0106 0.0060 'International Tables Vol C Tables 4.2.6.8 and 6.1.1.4'
S S 0.1246 0.1234 'International Tables Vol C Tables 4.2.6.8 and 6.1.1.4'
Se Se -0.0929 2.2259 'International Tables Vol C Tables 4.2.6.8 and 6.1.1.4'

loop_
_geom_angle_atom_site_label_1
_geom_angle_atom_site_label_2
_geom_angle_atom_site_label_3
_geom_angle
_geom_angle_site_symmetry_1
_geom_angle_site_symmetry_3
O4 Bi O1 73.3(2) . .
O4 Bi O8 77.5(2) . .
O1 Bi O8 82.8(2) . .
O4 Bi O5 87.7(2) . 1_545
O1 Bi O5 67.60(19) . 1_545
O8 Bi O5 149.8(2) . 1_545
O4 Bi O3 133.9(2) . .
O1 Bi O3 65.78(19) . .
O8 Bi O3 77.3(2) . .
O5 Bi O3 95.3(2) 1_545 .
O4 Bi O10 82.1(2) . .
O1 Bi O10 129.4(2) . .
O8 Bi O10 134.0(2) . .
O5 Bi O10 67.9(2) 1_545 .
O3 Bi O10 141.1(2) . .
O4 Bi Cu2 38.47(16) . 4_565
O1 Bi Cu2 36.58(14) . 4_565
O8 Bi Cu2 69.14(16) . 4_565
O5 Bi Cu2 82.80(14) 1_545 4_565
O3 Bi Cu2 96.22(14) . 4_565
O10 Bi Cu2 115.00(15) . 4_565
O4 Bi Cu1 77.12(17) . 2_745
O1 Bi Cu1 33.33(13) . 2_745
O8 Bi Cu1 115.72(17) . 2_745
O5 Bi Cu1 34.32(14) 1_545 2_745
O3 Bi Cu1 80.00(14) . 2_745
O10 Bi Cu1 98.86(16) . 2_745
Cu2 Bi Cu1 54.73(3) 4_565 2_745
O4 Bi Cu1 101.35(16) . .
O1 Bi Cu1 32.07(12) . .
O8 Bi Cu1 73.87(18) . .
O5 Bi Cu1 83.61(14) 1_545 .
O3 Bi Cu1 34.24(14) . .
O10 Bi Cu1 151.23(16) . .
Cu2 Bi Cu1 62.89(3) 4_565 .
Cu1 Bi Cu1 55.200(15) 2_745 .
O3 Se O5 99.5(3) . .
O3 Se O2 100.8(3) . .
O5 Se O2 99.5(3) . .
O5 Cu1 O1 97.4(2) 2_745 .
O5 Cu1 O3 174.1(2) 2_745 .
O1 Cu1 O3 83.3(2) . .
O5 Cu1 O1 83.1(2) 2_745 2_755
O1 Cu1 O1 168.71(15) . 2_755
O3 Cu1 O1 95.1(2) . 2_755
O5 Cu1 O7 84.6(2) 2_745 2_755
O1 Cu1 O7 104.8(2) . 2_755
O3 Cu1 O7 101.0(2) . 2_755
O1 Cu1 O7 86.5(2) 2_755 2_755
O5 Cu1 Cu2 95.85(18) 2_745 3_766
O1 Cu1 Cu2 130.56(16) . 3_766
O3 Cu1 Cu2 79.36(17) . 3_766
O1 Cu1 Cu2 38.48(15) 2_755 3_766
O7 Cu1 Cu2 123.81(15) 2_755 3_766
O5 Cu1 Cu1 81.74(18) 2_745 2_745
O1 Cu1 Cu1 36.48(16) . 2_745
O3 Cu1 Cu1 95.55(16) . 2_745
O1 Cu1 Cu1 133.17(16) 2_755 2_745
O7 Cu1 Cu1 135.28(15) 2_755 2_745
Cu2 Cu1 Cu1 99.89(5) 3_766 2_745
O5 Cu1 Cu1 99.78(18) 2_745 2_755
O1 Cu1 Cu1 153.23(18) . 2_755
O3 Cu1 Cu1 81.74(16) . 2_755
O1 Cu1 Cu1 35.99(16) 2_755 2_755
O7 Cu1 Cu1 56.98(14) 2_755 2_755
Cu2 Cu1 Cu1 67.77(4) 3_766 2_755
Cu1 Cu1 Cu1 167.63(7) 2_745 2_755
O5 Cu1 Bi 45.22(17) 2_745 2_755
O1 Cu1 Bi 140.67(18) . 2_755
O3 Cu1 Bi 132.48(17) . 2_755
O1 Cu1 Bi 37.93(17) 2_755 2_755
O7 Cu1 Bi 85.98(17) 2_755 2_755
Cu2 Cu1 Bi 59.00(3) 3_766 2_755
Cu1 Cu1 Bi 112.18(5) 2_745 2_755
Cu1 Cu1 Bi 62.86(3) 2_755 2_755
O5 Cu1 Bi 134.19(17) 2_745 .
O1 Cu1 Bi 36.94(18) . .
O3 Cu1 Bi 47.09(16) . .
O1 Cu1 Bi 142.08(17) 2_755 .
O7 Cu1 Bi 101.55(17) 2_755 .
Cu2 Cu1 Bi 116.05(4) 3_766 .
Cu1 Cu1 Bi 61.94(3) 2_745 .
Cu1 Cu1 Bi 121.80(5) 2_755 .
Bi Cu1 Bi 172.45(3) 2_755 .
O5 Cu1 Cu2 81.70(17) 2_745 4_565
O1 Cu1 Cu2 26.84(16) . 4_565
O3 Cu1 Cu2 101.06(17) . 4_565
O1 Cu1 Cu2 161.54(17) 2_755 4_565
O7 Cu1 Cu2 81.71(15) 2_755 4_565
Cu2 Cu1 Cu2 154.19(4) 3_766 4_565
Cu1 Cu1 Cu2 54.30(3) 2_745 4_565
Cu1 Cu1 Cu2 138.04(5) 2_755 4_565
Bi Cu1 Cu2 126.44(4) 2_755 4_565
Bi Cu1 Cu2 55.08(2) . 4_565
O1 Cu2 O2 172.3(3) 4_566 .
O1 Cu2 O4 84.0(2) 4_566 4_566
O2 Cu2 O4 101.1(2) . 4_566
O1 Cu2 O2 93.4(2) 4_566 3_766
O2 Cu2 O2 81.4(3) . 3_766
O4 Cu2 O2 176.9(2) 4_566 3_766
O1 Cu2 O9 101.2(2) 4_566 4_566
O2 Cu2 O9 84.1(2) . 4_566
O4 Cu2 O9 94.8(2) 4_566 4_566
O2 Cu2 O9 87.3(2) 3_766 4_566
O1 Cu2 O7 95.4(2) 4_566 3_766
O2 Cu2 O7 79.7(2) . 3_766
O4 Cu2 O7 82.9(2) 4_566 3_766
O2 Cu2 O7 95.8(2) 3_766 3_766
O9 Cu2 O7 162.9(2) 4_566 3_766
O1 Cu2 Cu2 133.40(19) 4_566 3_766
O2 Cu2 Cu2 41.09(19) . 3_766
O4 Cu2 Cu2 142.18(17) 4_566 3_766
O2 Cu2 Cu2 40.26(16) 3_766 3_766
O9 Cu2 Cu2 84.38(16) 4_566 3_766
O7 Cu2 Cu2 87.11(15) 3_766 3_766
O1 Cu2 Cu1 39.52(15) 4_566 3_766
O2 Cu2 Cu1 134.08(17) . 3_766
O4 Cu2 Cu1 89.35(18) 4_566 3_766
O2 Cu2 Cu1 87.53(17) 3_766 3_766
O9 Cu2 Cu1 139.91(17) 4_566 3_766
O7 Cu2 Cu1 57.21(14) 3_766 3_766
Cu2 Cu2 Cu1 115.23(6) 3_766 3_766
O1 Cu2 Bi 42.98(19) 4_566 4_566
O2 Cu2 Bi 143.30(19) . 4_566
O4 Cu2 Bi 43.12(16) 4_566 4_566
O2 Cu2 Bi 134.73(16) 3_766 4_566
O9 Cu2 Bi 90.32(16) 4_566 4_566
O7 Cu2 Bi 99.27(14) 3_766 4_566
Cu2 Cu2 Bi 172.74(5) 3_766 4_566
Cu1 Cu2 Bi 66.27(3) 3_766 4_566
O1 Cu2 Cu1 27.16(15) 4_566 4_566
O2 Cu2 Cu1 151.43(17) . 4_566
O4 Cu2 Cu1 105.12(16) 4_566 4_566
O2 Cu2 Cu1 72.85(15) 3_766 4_566
O9 Cu2 Cu1 82.63(17) 4_566 4_566
O7 Cu2 Cu1 114.42(14) 3_766 4_566
Cu2 Cu2 Cu1 112.21(5) 3_766 4_566
Cu1 Cu2 Cu1 57.93(2) 3_766 4_566
Bi Cu2 Cu1 62.02(3) 4_566 4_566
O6 S O10 111.1(4) . 3_655
O6 S O9 109.4(4) . .
O10 S O9 110.2(4) 3_655 .
O6 S O8 108.8(3) . .
O10 S O8 110.9(4) 3_655 .
O9 S O8 106.3(4) . .
Cu2 O1 Cu1 126.0(3) 4_565 .
Cu2 O1 Cu1 102.0(2) 4_565 2_745
Cu1 O1 Cu1 107.5(3) . 2_745
Cu2 O1 Bi 100.4(3) 4_565 .
Cu1 O1 Bi 111.0(2) . .
Cu1 O1 Bi 108.7(2) 2_745 .
Se O2 Cu2 124.1(3) . .
Se O2 Cu2 125.0(3) . 3_766
Cu2 O2 Cu2 98.6(3) . 3_766
Se O3 Cu1 129.0(3) . .
Se O3 Bi 132.1(3) . .
Cu1 O3 Bi 98.7(2) . .
Cu2 O4 Bi 98.4(2) 4_565 .
Se O5 Cu1 126.5(3) . 2_755
Se O5 Bi 131.5(3) . 1_565
Cu1 O5 Bi 100.5(2) 2_755 1_565
Cu1 O7 Cu2 142.9(3) 2_745 3_766
S O8 Bi 136.9(3) . .
S O9 Cu2 110.8(4) . 4_565
S O10 Bi 139.5(4) 3_655 .

loop_
_geom_bond_atom_site_label_1
_geom_bond_atom_site_label_2
_geom_bond_distance
_geom_bond_site_symmetry_2
Bi O4 2.206(6) .
Bi O1 2.213(6) .
Bi O8 2.326(6) .
Bi O5 2.461(6) 1_545
Bi O3 2.547(6) .
Bi O10 2.624(7) .
Bi Cu2 3.1923(11) 4_565
Bi Cu1 3.4094(13) 2_745
Bi Cu1 3.4383(12) .
Se O3 1.705(5) .
Se O5 1.719(6) .
Se O2 1.720(6) .
Cu1 O5 1.955(6) 2_745
Cu1 O1 1.955(5) .
Cu1 O3 1.957(6) .
Cu1 O1 1.978(5) 2_755
Cu1 O7 2.384(6) 2_755
Cu1 Cu2 3.0406(15) 3_766
Cu1 Cu1 3.1726(6) 2_745
Cu1 Cu1 3.1726(6) 2_755
Cu1 Bi 3.4094(13) 2_755
Cu1 Cu2 3.4657(14) 4_565
Cu2 O1 1.934(5) 4_566
Cu2 O2 1.974(5) .
Cu2 O4 2.008(6) 4_566
Cu2 O2 2.008(6) 3_766
Cu2 O9 2.363(7) 4_566
Cu2 O7 2.633(6) 3_766
Cu2 Cu2 3.020(2) 3_766
Cu2 Cu1 3.0406(15) 3_766
Cu2 Bi 3.1923(11) 4_566
Cu2 Cu1 3.4657(14) 4_566
S O6 1.457(6) .
S O10 1.460(7) 3_655
S O9 1.484(7) .
S O8 1.495(6) .
O1 Cu2 1.934(5) 4_565
O1 Cu1 1.978(5) 2_745
O2 Cu2 2.008(6) 3_766
O4 Cu2 2.008(6) 4_565
O5 Cu1 1.955(6) 2_755
O5 Bi 2.461(6) 1_565
O7 Cu1 2.384(6) 2_745
O7 Cu2 2.633(6) 3_766
O9 Cu2 2.363(7) 4_565
O10 S 1.460(7) 3_655
